data_1559944
loop_
_publ_author_name
'Moon, Dae Jun'
'Lim, Woo Taik'
'Peterson, Brian K.'
'Seff, Karl'

_publ_section_title
;
 Using Crystallography and NMR to Count the Number of Three-Aluminum
 Six-Rings in Fully Zn2+-Exchanged Zeolite Y. These Six-Rings Concentrate
 at Single Six-Ring Positions
;
_journal_issue 1
_journal_name_full 'The Journal of Physical Chemistry C'
_journal_page_first 583
_journal_page_last 592
_journal_paper_doi 10.1021/acs.jpcc.0c09682
_journal_volume 125
_journal_year 2021
_chemical_formula_sum 'O384 Si192 Zn36.82'
_chemical_formula_weight 13943.79
_space_group_crystal_system cubic
_space_group_IT_number 227
_space_group_name_Hall '-F 4vw 2vw 3'
_space_group_name_H-M_alt 'F d -3 m :2'
_audit_creation_method SHELXL-2018/3
_cell_angle_alpha 90
_cell_angle_beta 90
_cell_angle_gamma 90
_cell_formula_units_Z 1
_cell_length_a 24.7430(3)
_cell_length_b 24.7430(3)
_cell_length_c 24.7430(3)
_cell_measurement_temperature 100(1)
_cell_volume 15148.1(3)
_computing_structure_refinement 'SHELXL-2018/3 (Sheldrick, 2018)'
_diffrn_ambient_temperature 100(1)
_diffrn_measured_fraction_theta_full 0.999
_diffrn_measured_fraction_theta_max 0.958
_diffrn_radiation_wavelength 0.630
_diffrn_reflns_av_R_equivalents 0.0099
_diffrn_reflns_av_unetI/netI 0.0140
_diffrn_reflns_Laue_measured_fraction_full 0.999
_diffrn_reflns_Laue_measured_fraction_max 0.958
_diffrn_reflns_limit_h_max 43
_diffrn_reflns_limit_h_min 2
_diffrn_reflns_limit_k_max 30
_diffrn_reflns_limit_k_min 0
_diffrn_reflns_limit_l_max 29
_diffrn_reflns_limit_l_min 0
_diffrn_reflns_number 3430
_diffrn_reflns_point_group_measured_fraction_full 0.999
_diffrn_reflns_point_group_measured_fraction_max 0.958
_diffrn_reflns_theta_full 22.210
_diffrn_reflns_theta_max 33.534
_diffrn_reflns_theta_min 2.064
_exptl_absorpt_coefficient_mu 1.741
_exptl_crystal_density_diffrn 1.529
_exptl_crystal_F_000 6863
_refine_diff_density_max 1.110
_refine_diff_density_min -0.667
_refine_diff_density_rms 0.156
_refine_ls_extinction_coef 0.00032(6)
_refine_ls_extinction_expression Fc^*^=kFc[1+0.001xFc^2^\l^3^/sin(2\q)]^-1/4^
_refine_ls_extinction_method 'SHELXL-2018/3 (Sheldrick 2018)'
_refine_ls_goodness_of_fit_ref 1.194
_refine_ls_hydrogen_treatment undef
_refine_ls_matrix_type full
_refine_ls_number_parameters 72
_refine_ls_number_reflns 1978
_refine_ls_number_restraints 2
_refine_ls_restrained_S_all 1.193
_refine_ls_R_factor_all 0.0725
_refine_ls_R_factor_gt 0.0660
_refine_ls_shift/su_max 0.618
_refine_ls_shift/su_mean 0.135
_refine_ls_structure_factor_coef Fsqd
_refine_ls_weighting_details 'w=1/[\s^2^(Fo^2^)+(0.0706P)^2^+248.6814P] where P=(Fo^2^+2Fc^2^)/3'
_refine_ls_weighting_scheme calc
_refine_ls_wR_factor_gt 0.1929
_refine_ls_wR_factor_ref 0.1963
_reflns_Friedel_coverage 0.000
_reflns_number_gt 1777
_reflns_number_total 1978
_reflns_threshold_expression 'I > 2\s(I)'
_cod_data_source_file ZnY823-1.cif
_cod_data_source_block ZnY823-1
_cod_depositor_comments 'Adding full bibliography for 1559931--1559945.cif.'
_cod_original_cell_volume 15148.1(6)
_cod_original_sg_symbol_H-M 'F d -3 m'
_cod_database_code 1559944
_shelx_shelxl_version_number 2018/3
_shelx_space_group_comment
;
The symmetry employed for this shelxl refinement is uniquely defined
by the following loop, which should always be used as a source of
symmetry information in preference to the above space-group names.
They are only intended as comments.
;

loop_
_space_group_symop_operation_xyz
'x, y, z'
'-x+3/4, -y+1/4, z+1/2'
'-x+1/4, y+1/2, -z+3/4'
'x+1/2, -y+3/4, -z+1/4'
'z, x, y'
'z+1/2, -x+3/4, -y+1/4'
'-z+3/4, -x+1/4, y+1/2'
'-z+1/4, x+1/2, -y+3/4'
'y, z, x'
'-y+1/4, z+1/2, -x+3/4'
'y+1/2, -z+3/4, -x+1/4'
'-y+3/4, -z+1/4, x+1/2'
'y+3/4, x+1/4, -z+1/2'
'-y, -x, -z'
'y+1/4, -x+1/2, z+3/4'
'-y+1/2, x+3/4, z+1/4'
'x+3/4, z+1/4, -y+1/2'
'-x+1/2, z+3/4, y+1/4'
'-x, -z, -y'
'x+1/4, -z+1/2, y+3/4'
'z+3/4, y+1/4, -x+1/2'
'z+1/4, -y+1/2, x+3/4'
'-z+1/2, y+3/4, x+1/4'
'-z, -y, -x'
'x, y+1/2, z+1/2'
'-x+3/4, -y+3/4, z+1'
'-x+1/4, y+1, -z+5/4'
'x+1/2, -y+5/4, -z+3/4'
'z, x+1/2, y+1/2'
'z+1/2, -x+5/4, -y+3/4'
'-z+3/4, -x+3/4, y+1'
'-z+1/4, x+1, -y+5/4'
'y, z+1/2, x+1/2'
'-y+1/4, z+1, -x+5/4'
'y+1/2, -z+5/4, -x+3/4'
'-y+3/4, -z+3/4, x+1'
'y+3/4, x+3/4, -z+1'
'-y, -x+1/2, -z+1/2'
'y+1/4, -x+1, z+5/4'
'-y+1/2, x+5/4, z+3/4'
'x+3/4, z+3/4, -y+1'
'-x+1/2, z+5/4, y+3/4'
'-x, -z+1/2, -y+1/2'
'x+1/4, -z+1, y+5/4'
'z+3/4, y+3/4, -x+1'
'z+1/4, -y+1, x+5/4'
'-z+1/2, y+5/4, x+3/4'
'-z, -y+1/2, -x+1/2'
'x+1/2, y, z+1/2'
'-x+5/4, -y+1/4, z+1'
'-x+3/4, y+1/2, -z+5/4'
'x+1, -y+3/4, -z+3/4'
'z+1/2, x, y+1/2'
'z+1, -x+3/4, -y+3/4'
'-z+5/4, -x+1/4, y+1'
'-z+3/4, x+1/2, -y+5/4'
'y+1/2, z, x+1/2'
'-y+3/4, z+1/2, -x+5/4'
'y+1, -z+3/4, -x+3/4'
'-y+5/4, -z+1/4, x+1'
'y+5/4, x+1/4, -z+1'
'-y+1/2, -x, -z+1/2'
'y+3/4, -x+1/2, z+5/4'
'-y+1, x+3/4, z+3/4'
'x+5/4, z+1/4, -y+1'
'-x+1, z+3/4, y+3/4'
'-x+1/2, -z, -y+1/2'
'x+3/4, -z+1/2, y+5/4'
'z+5/4, y+1/4, -x+1'
'z+3/4, -y+1/2, x+5/4'
'-z+1, y+3/4, x+3/4'
'-z+1/2, -y, -x+1/2'
'x+1/2, y+1/2, z'
'-x+5/4, -y+3/4, z+1/2'
'-x+3/4, y+1, -z+3/4'
'x+1, -y+5/4, -z+1/4'
'z+1/2, x+1/2, y'
'z+1, -x+5/4, -y+1/4'
'-z+5/4, -x+3/4, y+1/2'
'-z+3/4, x+1, -y+3/4'
'y+1/2, z+1/2, x'
'-y+3/4, z+1, -x+3/4'
'y+1, -z+5/4, -x+1/4'
'-y+5/4, -z+3/4, x+1/2'
'y+5/4, x+3/4, -z+1/2'
'-y+1/2, -x+1/2, -z'
'y+3/4, -x+1, z+3/4'
'-y+1, x+5/4, z+1/4'
'x+5/4, z+3/4, -y+1/2'
'-x+1, z+5/4, y+1/4'
'-x+1/2, -z+1/2, -y'
'x+3/4, -z+1, y+3/4'
'z+5/4, y+3/4, -x+1/2'
'z+3/4, -y+1, x+3/4'
'-z+1, y+5/4, x+1/4'
'-z+1/2, -y+1/2, -x'
'-x, -y, -z'
'x-3/4, y-1/4, -z-1/2'
'x-1/4, -y-1/2, z-3/4'
'-x-1/2, y-3/4, z-1/4'
'-z, -x, -y'
'-z-1/2, x-3/4, y-1/4'
'z-3/4, x-1/4, -y-1/2'
'z-1/4, -x-1/2, y-3/4'
'-y, -z, -x'
'y-1/4, -z-1/2, x-3/4'
'-y-1/2, z-3/4, x-1/4'
'y-3/4, z-1/4, -x-1/2'
'-y-3/4, -x-1/4, z-1/2'
'y, x, z'
'-y-1/4, x-1/2, -z-3/4'
'y-1/2, -x-3/4, -z-1/4'
'-x-3/4, -z-1/4, y-1/2'
'x-1/2, -z-3/4, -y-1/4'
'x, z, y'
'-x-1/4, z-1/2, -y-3/4'
'-z-3/4, -y-1/4, x-1/2'
'-z-1/4, y-1/2, -x-3/4'
'z-1/2, -y-3/4, -x-1/4'
'z, y, x'
'-x, -y+1/2, -z+1/2'
'x-3/4, y+1/4, -z'
'x-1/4, -y, z-1/4'
'-x-1/2, y-1/4, z+1/4'
'-z, -x+1/2, -y+1/2'
'-z-1/2, x-1/4, y+1/4'
'z-3/4, x+1/4, -y'
'z-1/4, -x, y-1/4'
'-y, -z+1/2, -x+1/2'
'y-1/4, -z, x-1/4'
'-y-1/2, z-1/4, x+1/4'
'y-3/4, z+1/4, -x'
'-y-3/4, -x+1/4, z'
'y, x+1/2, z+1/2'
'-y-1/4, x, -z-1/4'
'y-1/2, -x-1/4, -z+1/4'
'-x-3/4, -z+1/4, y'
'x-1/2, -z-1/4, -y+1/4'
'x, z+1/2, y+1/2'
'-x-1/4, z, -y-1/4'
'-z-3/4, -y+1/4, x'
'-z-1/4, y, -x-1/4'
'z-1/2, -y-1/4, -x+1/4'
'z, y+1/2, x+1/2'
'-x+1/2, -y, -z+1/2'
'x-1/4, y-1/4, -z'
'x+1/4, -y-1/2, z-1/4'
'-x, y-3/4, z+1/4'
'-z+1/2, -x, -y+1/2'
'-z, x-3/4, y+1/4'
'z-1/4, x-1/4, -y'
'z+1/4, -x-1/2, y-1/4'
'-y+1/2, -z, -x+1/2'
'y+1/4, -z-1/2, x-1/4'
'-y, z-3/4, x+1/4'
'y-1/4, z-1/4, -x'
'-y-1/4, -x-1/4, z'
'y+1/2, x, z+1/2'
'-y+1/4, x-1/2, -z-1/4'
'y, -x-3/4, -z+1/4'
'-x-1/4, -z-1/4, y'
'x, -z-3/4, -y+1/4'
'x+1/2, z, y+1/2'
'-x+1/4, z-1/2, -y-1/4'
'-z-1/4, -y-1/4, x'
'-z+1/4, y-1/2, -x-1/4'
'z, -y-3/4, -x+1/4'
'z+1/2, y, x+1/2'
'-x+1/2, -y+1/2, -z'
'x-1/4, y+1/4, -z-1/2'
'x+1/4, -y, z-3/4'
'-x, y-1/4, z-1/4'
'-z+1/2, -x+1/2, -y'
'-z, x-1/4, y-1/4'
'z-1/4, x+1/4, -y-1/2'
'z+1/4, -x, y-3/4'
'-y+1/2, -z+1/2, -x'
'y+1/4, -z, x-3/4'
'-y, z-1/4, x-1/4'
'y-1/4, z+1/4, -x-1/2'
'-y-1/4, -x+1/4, z-1/2'
'y+1/2, x+1/2, z'
'-y+1/4, x, -z-3/4'
'y, -x-1/4, -z-1/4'
'-x-1/4, -z+1/4, y-1/2'
'x, -z-1/4, -y-1/4'
'x+1/2, z+1/2, y'
'-x+1/4, z, -y-3/4'
'-z-1/4, -y+1/4, x-1/2'
'-z+1/4, y, -x-3/4'
'z, -y-1/4, -x-1/4'
'z+1/2, y+1/2, x'

loop_
_atom_site_label
_atom_site_type_symbol
_atom_site_fract_x
_atom_site_fract_y
_atom_site_fract_z
_atom_site_U_iso_or_equiv
_atom_site_adp_type
_atom_site_occupancy
_atom_site_site_symmetry_order
_atom_site_calc_flag
_atom_site_refinement_flags_posn
_atom_site_refinement_flags_adp
_atom_site_refinement_flags_occupancy
_atom_site_disorder_assembly
_atom_site_disorder_group
Si Si -0.05250(2) 0.12378(2) 0.03644(2) 0.00882(17) Uani 1 1 d . . . . .
O1 O -0.10304(10) 0.000000 0.10304(10) 0.0363(8) Uani 1 2 d S T P . .
O2A O 0.0030(2) 0.0030(2) 0.1506(4) 0.0127(11) Uani 0.5788 2 d S T P . .
O2B O -0.0062(3) -0.0062(3) 0.1427(5) 0.0149(16) Uani 0.4212 2 d S T P . .
O3A O -0.0287(11) 0.0610(6) 0.0610(6) 0.010(3) Uani 0.154(4) 2 d S T P . .
O3B O -0.0256(3) 0.07135(13) 0.07135(13) 0.0202(9) Uani 0.846(4) 2 d S T P . .
O4 O 0.07876(8) 0.07876(8) 0.31940(11) 0.0203(5) Uani 1 2 d S T P . .
Zn1 Zn 0.000000 0.000000 0.000000 0.0299(19) Uani 0.154(4) 12 d S T P . .
Zn1P Zn 0.03955(7) 0.03955(7) 0.03955(7) 0.0131(5) Uani 0.352(6) 6 d S T P . .
Zn1' Zn 0.0552(6) 0.0552(6) 0.0552(6) 0.055(6) Uani 0.142(10) 6 d S T P . .
Zn2' Zn 0.2006(3) 0.2006(3) 0.2006(3) 0.012(3) Uani 0.068(4) 6 d S T . . .
Zn2P Zn 0.21771(4) 0.21771(4) 0.21771(4) 0.0090(4) Uani 0.430(4) 6 d S T . . .
Zn2 Zn 0.2420(3) 0.2420(3) 0.2420(3) 0.024(3) Uani 0.081(4) 6 d S T . . .

loop_
_atom_site_aniso_label
_atom_site_aniso_U_11
_atom_site_aniso_U_22
_atom_site_aniso_U_33
_atom_site_aniso_U_23
_atom_site_aniso_U_13
_atom_site_aniso_U_12
Si 0.0107(2) 0.0080(2) 0.0078(2) -0.00121(15) 0.00020(15) -0.00067(15)
O1 0.0313(10) 0.0463(19) 0.0313(10) -0.0229(11) 0.0063(12) -0.0229(11)
O2A 0.0134(17) 0.0134(17) 0.011(2) -0.0027(13) -0.0027(13) 0.0035(18)
O2B 0.016(3) 0.016(3) 0.013(4) 0.001(2) 0.001(2) 0.008(3)
O3A 0.008(5) 0.012(5) 0.012(5) -0.002(5) 0.000(4) 0.000(4)
O3B 0.029(2) 0.0157(11) 0.0157(11) 0.0039(14) 0.0034(14) 0.0034(14)
O4 0.0191(7) 0.0191(7) 0.0228(11) -0.0024(7) -0.0024(7) 0.0092(8)
Zn1 0.0299(19) 0.0299(19) 0.0299(19) 0.0028(19) 0.0028(19) 0.0028(19)
Zn1P 0.0131(5) 0.0131(5) 0.0131(5) 0.0048(4) 0.0048(4) 0.0048(4)
Zn1' 0.055(6) 0.055(6) 0.055(6) 0.035(6) 0.035(6) 0.035(6)
Zn2' 0.012(3) 0.012(3) 0.012(3) 0.001(2) 0.001(2) 0.001(2)
Zn2P 0.0090(4) 0.0090(4) 0.0090(4) 0.0021(3) 0.0021(3) 0.0021(3)
Zn2 0.024(3) 0.024(3) 0.024(3) 0.007(2) 0.007(2) 0.007(2)

loop_
_atom_type_symbol
_atom_type_description
_atom_type_scat_dispersion_real
_atom_type_scat_dispersion_imag
_atom_type_scat_source
O O 0.0100 0.0060 'International Tables Vol C Tables 4.2.6.8 and 6.1.1.4'
Si Si 0.0800 0.0690 'International Tables Vol C Tables 4.2.6.8 and 6.1.1.4'
Zn Zn 0.2940 1.3980 'International Tables Vol C Tables 4.2.6.8 and 6.1.1.4'

loop_
_geom_angle_atom_site_label_1
_geom_angle_atom_site_label_2
_geom_angle_atom_site_label_3
_geom_angle
_geom_angle_site_symmetry_1
_geom_angle_site_symmetry_3
_geom_angle_publ_flag
O1 Si O2B 105.9(3) 101 9 ?
O1 Si O4 112.77(14) 101 55_454 ?
O2B Si O4 113.0(4) 9 55_454 ?
O1 Si O3B 110.1(2) 101 . ?
O2B Si O3B 105.9(5) 9 . ?
O4 Si O3B 108.97(19) 55_454 . ?
O1 Si O2A 117.8(2) 101 9 ?
O2B Si O2A 12.3(3) 9 9 ?
O4 Si O2A 103.5(2) 55_454 9 ?
O3B Si O2A 102.9(4) . 9 ?
O1 Si O3A 99.6(7) 101 . ?
O2B Si O3A 103.8(9) 9 . ?
O4 Si O3A 120.1(6) 55_454 . ?
O3B Si O3A 12.2(6) . . ?
O2A Si O3A 103.5(8) 9 . ?
O1 Si Zn1P 111.60(13) 101 . ?
O2B Si Zn1P 72.0(5) 9 . ?
O4 Si Zn1P 131.33(11) 55_454 . ?
O3B Si Zn1P 35.03(18) . . ?
O2A Si Zn1P 71.7(3) 9 . ?
O3A Si Zn1P 32.1(8) . . ?
O1 Si Zn2P 137.02(6) 101 27_544 ?
O2B Si Zn2P 45.0(3) 9 27_544 ?
O4 Si Zn2P 70.00(10) 55_454 27_544 ?
O3B Si Zn2P 108.7(2) . 27_544 ?
O2A Si Zn2P 33.97(19) 9 27_544 ?
O3A Si Zn2P 116.1(8) . 27_544 ?
Zn1P Si Zn2P 90.44(5) . 27_544 ?
O1 Si Zn2' 148.99(18) 101 27_544 ?
O2B Si Zn2' 48.2(3) 9 27_544 ?
O4 Si Zn2' 72.96(11) 55_454 27_544 ?
O3B Si Zn2' 95.4(3) . 27_544 ?
O2A Si Zn2' 35.95(18) 9 27_544 ?
O3A Si Zn2' 103.1(8) . 27_544 ?
Zn1P Si Zn2' 79.36(18) . 27_544 ?
Zn2P Si Zn2' 13.38(19) 27_544 27_544 ?
O1 Si Zn1' 123.7(5) 101 . ?
O2B Si Zn1' 70.0(5) 9 . ?
O4 Si Zn1' 120.3(4) 55_454 . ?
O3B Si Zn1' 36.0(2) . . ?
O2A Si Zn1' 67.1(4) 9 . ?
O3A Si Zn1' 37.4(8) . . ?
Zn1P Si Zn1' 12.1(4) . . ?
Zn2P Si Zn1' 80.8(4) 27_544 . ?
Zn2' Si Zn1' 68.9(4) 27_544 . ?
O1 Si Zn2 120.08(19) 101 27_544 ?
O2B Si Zn2 45.6(4) 9 27_544 ?
O4 Si Zn2 67.74(10) 55_454 27_544 ?
O3B Si Zn2 126.7(3) . 27_544 ?
O2A Si Zn2 38.3(3) 9 27_544 ?
O3A Si Zn2 133.5(8) . 27_544 ?
Zn1P Si Zn2 105.34(16) . 27_544 ?
Zn2P Si Zn2 18.04(19) 27_544 27_544 ?
Zn2' Si Zn2 31.4(3) 27_544 27_544 ?
Zn1' Si Zn2 97.0(4) . 27_544 ?
O1 Si Zn1 82.20(11) 101 . ?
O2B Si Zn1 79.7(4) 9 . ?
O4 Si Zn1 154.96(11) 55_454 . ?
O3B Si Zn1 46.00(16) . . ?
O2A Si Zn1 85.2(3) 9 . ?
O3A Si Zn1 35.1(6) . . ?
Zn1P Si Zn1 29.40(5) . . ?
Zn2P Si Zn1 113.47(2) 27_544 . ?
Zn2' Si Zn1 105.00(13) 27_544 . ?
Zn1' Si Zn1 41.5(5) . . ?
Zn2 Si Zn1 123.43(9) 27_544 . ?
Si O1 Si 142.6(2) 115 105 ?
Si O2A Si 127.5(4) 115 5 ?
Si O2A Zn2P 116.29(19) 115 50_454 ?
Si O2A Zn2P 116.23(19) 5 50_454 ?
Si O2A Zn2' 114.15(19) 115 50_454 ?
Si O2A Zn2' 114.16(19) 5 50_454 ?
Zn2P O2A Zn2' 21.1(3) 50_454 50_454 ?
Si O2A Zn2 113.5(3) 115 50_454 ?
Si O2A Zn2 113.4(3) 5 50_454 ?
Zn2P O2A Zn2 27.3(3) 50_454 50_454 ?
Zn2' O2A Zn2 48.4(4) 50_454 50_454 ?
Si O2A Zn1' 80.5(4) 115 . ?
Si O2A Zn1' 80.4(4) 5 . ?
Zn2P O2A Zn1' 110.7(6) 50_454 . ?
Zn2' O2A Zn1' 89.6(7) 50_454 . ?
Zn2 O2A Zn1' 138.0(6) 50_454 . ?
Si O2A Zn1P 75.4(3) 115 . ?
Si O2A Zn1P 75.4(3) 5 . ?
Zn2P O2A Zn1P 123.4(4) 50_454 . ?
Zn2' O2A Zn1P 102.4(5) 50_454 . ?
Zn2 O2A Zn1P 150.7(4) 50_454 . ?
Zn1' O2A Zn1P 12.8(5) . . ?
Si O2B Si 146.2(8) 115 5 ?
Si O2B Zn2P 104.9(3) 115 50_454 ?
Si O2B Zn2P 104.9(3) 5 50_454 ?
Si O2B Zn2' 101.7(3) 115 50_454 ?
Si O2B Zn2' 101.7(3) 5 50_454 ?
Zn2P O2B Zn2' 17.7(3) 50_454 50_454 ?
Si O2B Zn2 106.9(4) 115 50_454 ?
Si O2B Zn2 106.9(4) 5 50_454 ?
Zn2P O2B Zn2 24.6(3) 50_454 50_454 ?
Zn2' O2B Zn2 42.3(4) 50_454 50_454 ?
Si O2B Zn1P 77.1(5) 115 . ?
Si O2B Zn1P 77.1(5) 5 . ?
Zn2P O2B Zn1P 112.0(4) 50_454 . ?
Zn2' O2B Zn1P 94.3(5) 50_454 . ?
Zn2 O2B Zn1P 136.6(5) 50_454 . ?
Si O2B Zn1' 79.9(5) 115 . ?
Si O2B Zn1' 79.8(5) 5 . ?
Zn2P O2B Zn1' 99.3(6) 50_454 . ?
Zn2' O2B Zn1' 81.6(6) 50_454 . ?
Zn2 O2B Zn1' 123.9(7) 50_454 . ?
Zn1P O2B Zn1' 12.7(5) . . ?
Si O3A Si 119.3(14) 115 . ?
Si O3A Zn1P 117.1(8) 115 . ?
Si O3A Zn1P 117.4(8) . . ?
Si O3A Zn1' 111.4(8) 115 . ?
Si O3A Zn1' 111.7(9) . . ?
Zn1P O3A Zn1' 18.3(6) . . ?
Si O3A Zn1 117.6(6) 115 . ?
Si O3A Zn1 117.9(6) . . ?
Zn1P O3A Zn1 47.7(5) . . ?
Zn1' O3A Zn1 66.0(10) . . ?
Si O3B Si 128.8(4) . 115 ?
Si O3B Zn1P 115.20(18) . . ?
Si O3B Zn1P 115.22(18) 115 . ?
Si O3B Zn1' 115.3(2) . . ?
Si O3B Zn1' 115.3(2) 115 . ?
Zn1P O3B Zn1' 18.8(6) . . ?
Si O3B Zn1 105.76(16) . . ?
Si O3B Zn1 105.77(16) 115 . ?
Zn1P O3B Zn1 41.13(13) . . ?
Zn1' O3B Zn1 59.9(7) . . ?
Si O4 Si 149.5(2) 167_565 34_544 ?
Si O4 Zn2P 79.30(10) 167_565 50_454 ?
Si O4 Zn2P 79.30(10) 34_544 50_454 ?
Si O4 Zn2' 77.01(10) 167_565 50_454 ?
Si O4 Zn2' 77.06(10) 34_544 50_454 ?
Zn2P O4 Zn2' 13.65(19) 50_454 50_454 ?
Si O4 Zn2 83.49(11) 167_565 50_454 ?
Si O4 Zn2 83.50(11) 34_544 50_454 ?
Zn2P O4 Zn2 19.4(2) 50_454 50_454 ?
Zn2' O4 Zn2 33.1(3) 50_454 50_454 ?
Zn1P Zn1 Zn1P 180.0(3) . 97 ?
Zn1P Zn1 O3A 126.3(6) . 101 ?
Zn1P Zn1 O3A 53.7(6) 97 101 ?
Zn1P Zn1 O3A 53.7(6) . 5 ?
Zn1P Zn1 O3A 126.3(6) 97 5 ?
O3A Zn1 O3A 180.0(18) 101 5 ?
Zn1P Zn1 O3A 126.3(6) . 97 ?
Zn1P Zn1 O3A 53.7(6) 97 97 ?
O3A Zn1 O3A 88.5(9) 101 97 ?
O3A Zn1 O3A 91.5(9) 5 97 ?
Zn1P Zn1 O3A 126.3(6) . 105 ?
Zn1P Zn1 O3A 53.7(6) 97 105 ?
O3A Zn1 O3A 88.5(9) 101 105 ?
O3A Zn1 O3A 91.5(9) 5 105 ?
O3A Zn1 O3A 88.5(9) 97 105 ?
Zn1P Zn1 O3A 53.7(6) . 9 ?
Zn1P Zn1 O3A 126.3(6) 97 9 ?
O3A Zn1 O3A 91.5(9) 101 9 ?
O3A Zn1 O3A 88.5(9) 5 9 ?
O3A Zn1 O3A 91.5(9) 97 9 ?
O3A Zn1 O3A 180.0(18) 105 9 ?
Zn1P Zn1 O3A 53.7(6) . . ?
Zn1P Zn1 O3A 126.3(6) 97 . ?
O3A Zn1 O3A 91.5(9) 101 . ?
O3A Zn1 O3A 88.5(9) 5 . ?
O3A Zn1 O3A 180.0(10) 97 . ?
O3A Zn1 O3A 91.5(9) 105 . ?
O3A Zn1 O3A 88.5(9) 9 . ?
Zn1P Zn1 Zn1' 180.0(2) . 97 ?
Zn1P Zn1 Zn1' 0.0(2) 97 97 ?
O3A Zn1 Zn1' 53.7(6) 101 97 ?
O3A Zn1 Zn1' 126.3(6) 5 97 ?
O3A Zn1 Zn1' 53.8(6) 97 97 ?
O3A Zn1 Zn1' 53.7(6) 105 97 ?
O3A Zn1 Zn1' 126.3(6) 9 97 ?
O3A Zn1 Zn1' 126.2(6) . 97 ?
Zn1P Zn1 Zn1' 0.0(2) . . ?
Zn1P Zn1 Zn1' 180.0(2) 97 . ?
O3A Zn1 Zn1' 126.3(6) 101 . ?
O3A Zn1 Zn1' 53.7(6) 5 . ?
O3A Zn1 Zn1' 126.2(6) 97 . ?
O3A Zn1 Zn1' 126.3(6) 105 . ?
O3A Zn1 Zn1' 53.7(6) 9 . ?
O3A Zn1 Zn1' 53.8(6) . . ?
Zn1' Zn1 Zn1' 180.0(18) 97 . ?
Zn1P Zn1 O3B 49.50(14) . . ?
Zn1P Zn1 O3B 130.50(14) 97 . ?
O3A Zn1 O3B 94.5(4) 101 . ?
O3A Zn1 O3B 85.5(4) 5 . ?
O3A Zn1 O3B 175.8(7) 97 . ?
O3A Zn1 O3B 94.4(4) 105 . ?
O3A Zn1 O3B 85.6(4) 9 . ?
O3A Zn1 O3B 4.2(7) . . ?
Zn1' Zn1 O3B 130.46(14) 97 . ?
Zn1' Zn1 O3B 49.54(14) . . ?
Zn1P Zn1 O3B 130.51(14) . 105 ?
Zn1P Zn1 O3B 49.49(14) 97 105 ?
O3A Zn1 O3B 85.6(4) 101 105 ?
O3A Zn1 O3B 94.4(4) 5 105 ?
O3A Zn1 O3B 85.5(4) 97 105 ?
O3A Zn1 O3B 4.2(7) 105 105 ?
O3A Zn1 O3B 175.8(7) 9 105 ?
O3A Zn1 O3B 94.5(4) . 105 ?
Zn1' Zn1 O3B 49.47(14) 97 105 ?
Zn1' Zn1 O3B 130.53(14) . 105 ?
O3B Zn1 O3B 97.6(2) . 105 ?
Zn1' Zn1P Zn1 179.9(7) . . ?
Zn1' Zn1P O3A 101.4(6) . 9 ?
Zn1 Zn1P O3A 78.6(6) . 9 ?
Zn1' Zn1P O3A 101.4(6) . 5 ?
Zn1 Zn1P O3A 78.6(6) . 5 ?
O3A Zn1P O3A 116.2(4) 9 5 ?
Zn1' Zn1P O3A 101.6(6) . . ?
Zn1 Zn1P O3A 78.6(6) . . ?
O3A Zn1P O3A 116.2(4) 9 . ?
O3A Zn1P O3A 116.2(4) 5 . ?
Zn1' Zn1P O3B 90.75(17) . . ?
Zn1 Zn1P O3B 89.37(18) . . ?
O3A Zn1P O3B 119.32(9) 9 . ?
O3A Zn1P O3B 119.08(9) 5 . ?
O3A Zn1P O3B 10.8(6) . . ?
Zn1' Zn1P O3B 90.55(18) . 5 ?
Zn1 Zn1P O3B 89.39(18) . 5 ?
O3A Zn1P O3B 119.10(9) 9 5 ?
O3A Zn1P O3B 10.8(6) 5 5 ?
O3A Zn1P O3B 119.32(9) . 5 ?
O3B Zn1P O3B 119.982(7) . 5 ?
Zn1' Zn1P O3B 90.55(18) . 9 ?
Zn1 Zn1P O3B 89.39(18) . 9 ?
O3A Zn1P O3B 10.8(6) 9 9 ?
O3A Zn1P O3B 119.34(9) 5 9 ?
O3A Zn1P O3B 119.08(9) . 9 ?
O3B Zn1P O3B 119.982(7) . 9 ?
O3B Zn1P O3B 120.002(7) 5 9 ?
Zn1' Zn1P O2B 86.87(18) . 9 ?
Zn1 Zn1P O2B 93.20(18) . 9 ?
O3A Zn1P O2B 61.54(11) 9 9 ?
O3A Zn1P O2B 171.8(6) 5 9 ?
O3A Zn1P O2B 61.31(11) . 9 ?
O3B Zn1P O2B 60.097(14) . 9 ?
O3B Zn1P O2B 177.4(3) 5 9 ?
O3B Zn1P O2B 60.083(14) 9 9 ?
Zn1' Zn1P O2B 86.66(18) . 5 ?
Zn1 Zn1P O2B 93.21(18) . 5 ?
O3A Zn1P O2B 61.33(11) 9 5 ?
O3A Zn1P O2B 61.55(11) 5 5 ?
O3A Zn1P O2B 171.8(6) . 5 ?
O3B Zn1P O2B 177.4(3) . 5 ?
O3B Zn1P O2B 60.092(14) 5 5 ?
O3B Zn1P O2B 60.108(14) 9 5 ?
O2B Zn1P O2B 119.70(3) 9 5 ?
Zn1' Zn1P O2B 86.87(18) . . ?
Zn1 Zn1P O2B 93.20(18) . . ?
O3A Zn1P O2B 171.8(6) 9 . ?
O3A Zn1P O2B 61.32(11) 5 . ?
O3A Zn1P O2B 61.54(11) . . ?
O3B Zn1P O2B 60.081(14) . . ?
O3B Zn1P O2B 60.099(14) 5 . ?
O3B Zn1P O2B 177.4(3) 9 . ?
O2B Zn1P O2B 119.68(3) 9 . ?
O2B Zn1P O2B 119.70(3) 5 . ?
Zn1' Zn1P O2A 79.73(12) . . ?
Zn1 Zn1P O2A 100.33(12) . . ?
O3A Zn1P O2A 178.9(6) 9 . ?
O3A Zn1P O2A 63.39(19) 5 . ?
O3A Zn1P O2A 63.57(19) . . ?
O3B Zn1P O2A 60.64(4) . . ?
O3B Zn1P O2A 60.69(4) 5 . ?
O3B Zn1P O2A 170.3(2) 9 . ?
O2B Zn1P O2A 118.73(5) 9 . ?
O2B Zn1P O2A 118.78(5) 5 . ?
O2B Zn1P O2A 7.14(18) . . ?
Zn1P Zn1' O3B 70.5(7) . . ?
Zn1P Zn1' O3B 70.6(7) . 9 ?
O3B Zn1' O3B 109.5(7) . 9 ?
Zn1P Zn1' O3B 70.6(7) . 5 ?
O3B Zn1' O3B 109.5(7) . 5 ?
O3B Zn1' O3B 109.6(7) 9 5 ?
Zn1P Zn1' O3A 60.3(8) . 9 ?
O3B Zn1' O3A 104.2(9) . 9 ?
O3B Zn1' O3A 10.4(5) 9 9 ?
O3B Zn1' O3A 104.1(9) 5 9 ?
Zn1P Zn1' O3A 60.3(8) . 5 ?
O3B Zn1' O3A 104.0(9) . 5 ?
O3B Zn1' O3A 104.3(9) 9 5 ?
O3B Zn1' O3A 10.4(5) 5 5 ?
O3A Zn1' O3A 97.5(11) 9 5 ?
Zn1P Zn1' O3A 60.1(8) . . ?
O3B Zn1' O3A 10.4(5) . . ?
O3B Zn1' O3A 104.0(9) 9 . ?
O3B Zn1' O3A 104.2(9) 5 . ?
O3A Zn1' O3A 97.4(11) 9 . ?
O3A Zn1' O3A 97.4(11) 5 . ?
Zn1P Zn1' Zn1 0.1(5) . . ?
O3B Zn1' Zn1 70.5(7) . . ?
O3B Zn1' Zn1 70.6(7) 9 . ?
O3B Zn1' Zn1 70.6(7) 5 . ?
O3A Zn1' Zn1 60.2(8) 9 . ?
O3A Zn1' Zn1 60.2(8) 5 . ?
O3A Zn1' Zn1 60.2(8) . . ?
Zn1P Zn1' O2A 87.5(5) . . ?
O3B Zn1' O2A 60.92(9) . . ?
O3B Zn1' O2A 158.1(12) 9 . ?
O3B Zn1' O2A 60.99(9) 5 . ?
O3A Zn1' O2A 147.8(13) 9 . ?
O3A Zn1' O2A 62.87(18) 5 . ?
O3A Zn1' O2A 63.02(18) . . ?
Zn1 Zn1' O2A 87.6(5) . . ?
Zn1P Zn1' O2A 87.5(5) . 9 ?
O3B Zn1' O2A 60.97(9) . 9 ?
O3B Zn1' O2A 60.94(9) 9 9 ?
O3B Zn1' O2A 158.1(12) 5 9 ?
O3A Zn1' O2A 63.04(18) 9 9 ?
O3A Zn1' O2A 147.8(13) 5 9 ?
O3A Zn1' O2A 62.85(18) . 9 ?
Zn1 Zn1' O2A 87.6(5) . 9 ?
O2A Zn1' O2A 119.76(7) . 9 ?
Zn1P Zn1' O2A 87.7(5) . 5 ?
O3B Zn1' O2A 158.2(12) . 5 ?
O3B Zn1' O2A 61.04(9) 9 5 ?
O3B Zn1' O2A 61.00(9) 5 5 ?
O3A Zn1' O2A 62.93(18) 9 5 ?
O3A Zn1' O2A 63.09(18) 5 5 ?
O3A Zn1' O2A 147.8(13) . 5 ?
Zn1 Zn1' O2A 87.6(5) . 5 ?
O2A Zn1' O2A 119.85(7) . 5 ?
O2A Zn1' O2A 119.85(7) 9 5 ?
Zn1P Zn1' O2B 80.5(5) . 9 ?
O3B Zn1' O2B 58.66(15) . 9 ?
O3B Zn1' O2B 58.66(14) 9 9 ?
O3B Zn1' O2B 151.1(12) 5 9 ?
O3A Zn1' O2B 59.44(19) 9 9 ?
O3A Zn1' O2B 140.7(13) 5 9 ?
O3A Zn1' O2B 59.23(19) . 9 ?
Zn1 Zn1' O2B 80.5(5) . 9 ?
O2A Zn1' O2B 118.99(18) . 9 ?
O2A Zn1' O2B 7.05(18) 9 9 ?
O2A Zn1' O2B 119.11(18) 5 9 ?
Zn2P Zn2' Zn2 0.1(2) . . ?
Zn2P Zn2' O2A 72.6(4) . 34_544 ?
Zn2 Zn2' O2A 72.6(4) . 34_544 ?
Zn2P Zn2' O2A 72.4(4) . 78_445 ?
Zn2 Zn2' O2A 72.5(4) . 78_445 ?
O2A Zn2' O2A 111.4(4) 34_544 78_445 ?
Zn2P Zn2' O2A 72.6(4) . 50_454 ?
Zn2 Zn2' O2A 72.6(4) . 50_454 ?
O2A Zn2' O2A 111.5(4) 34_544 50_454 ?
O2A Zn2' O2A 111.4(4) 78_445 50_454 ?
Zn2P Zn2' O2B 71.5(4) . 78_445 ?
Zn2 Zn2' O2B 71.6(4) . 78_445 ?
O2A Zn2' O2B 110.9(3) 34_544 78_445 ?
O2A Zn2' O2B 1.0(6) 78_445 78_445 ?
O2A Zn2' O2B 111.0(3) 50_454 78_445 ?
Zn2P Zn2' O2B 71.6(4) . 50_454 ?
Zn2 Zn2' O2B 71.6(4) . 50_454 ?
O2A Zn2' O2B 111.0(3) 34_544 50_454 ?
O2A Zn2' O2B 110.9(3) 78_445 50_454 ?
O2A Zn2' O2B 0.9(6) 50_454 50_454 ?
O2B Zn2' O2B 110.5(4) 78_445 50_454 ?
Zn2P Zn2' O2B 71.6(4) . 34_544 ?
Zn2 Zn2' O2B 71.6(4) . 34_544 ?
O2A Zn2' O2B 0.9(6) 34_544 34_544 ?
O2A Zn2' O2B 111.0(3) 78_445 34_544 ?
O2A Zn2' O2B 111.0(3) 50_454 34_544 ?
O2B Zn2' O2B 110.5(4) 78_445 34_544 ?
O2B Zn2' O2B 110.6(4) 50_454 34_544 ?
Zn2P Zn2' O4 73.9(2) . 34_544 ?
Zn2 Zn2' O4 73.9(2) . 34_544 ?
O2A Zn2' O4 146.5(6) 34_544 34_544 ?
O2A Zn2' O4 57.18(9) 78_445 34_544 ?
O2A Zn2' O4 57.24(9) 50_454 34_544 ?
O2B Zn2' O4 57.08(9) 78_445 34_544 ?
O2B Zn2' O4 57.09(9) 50_454 34_544 ?
O2B Zn2' O4 145.5(6) 34_544 34_544 ?
Zn2P Zn2' O4 74.0(2) . 78_445 ?
Zn2 Zn2' O4 74.0(2) . 78_445 ?
O2A Zn2' O4 57.28(9) 34_544 78_445 ?
O2A Zn2' O4 146.5(6) 78_445 78_445 ?
O2A Zn2' O4 57.24(9) 50_454 78_445 ?
O2B Zn2' O4 145.5(6) 78_445 78_445 ?
O2B Zn2' O4 57.13(9) 50_454 78_445 ?
O2B Zn2' O4 57.12(9) 34_544 78_445 ?
O4 Zn2' O4 112.69(18) 34_544 78_445 ?
Zn2P Zn2' O4 73.9(2) . 50_454 ?
Zn2 Zn2' O4 73.9(2) . 50_454 ?
O2A Zn2' O4 57.19(9) 34_544 50_454 ?
O2A Zn2' O4 57.23(9) 78_445 50_454 ?
O2A Zn2' O4 146.5(6) 50_454 50_454 ?
O2B Zn2' O4 57.07(9) 78_445 50_454 ?
O2B Zn2' O4 145.5(6) 50_454 50_454 ?
O2B Zn2' O4 57.09(9) 34_544 50_454 ?
O4 Zn2' O4 112.63(18) 34_544 50_454 ?
O4 Zn2' O4 112.69(18) 78_445 50_454 ?
Zn2P Zn2' Si 80.1(2) . 190_556 ?
Zn2 Zn2' Si 80.1(2) . 190_556 ?
O2A Zn2' Si 29.89(6) 34_544 190_556 ?
O2A Zn2' Si 87.19(12) 78_445 190_556 ?
O2A Zn2' Si 139.6(4) 50_454 190_556 ?
O2B Zn2' Si 87.01(12) 78_445 190_556 ?
O2B Zn2' Si 139.0(4) 50_454 190_556 ?
O2B Zn2' Si 30.11(7) 34_544 190_556 ?
O4 Zn2' Si 140.6(3) 34_544 190_556 ?
O4 Zn2' Si 87.15(9) 78_445 190_556 ?
O4 Zn2' Si 29.98(3) 50_454 190_556 ?
Zn2' Zn2P Zn2 179.9(4) . . ?
Zn2' Zn2P O2A 86.5(3) . 78_445 ?
Zn2 Zn2P O2A 93.6(3) . 78_445 ?
Zn2' Zn2P O2A 86.3(3) . 50_454 ?
Zn2 Zn2P O2A 93.6(3) . 50_454 ?
O2A Zn2P O2A 119.60(6) 78_445 50_454 ?
Zn2' Zn2P O2A 86.3(3) . 34_544 ?
Zn2 Zn2P O2A 93.6(3) . 34_544 ?
O2A Zn2P O2A 119.60(6) 78_445 34_544 ?
O2A Zn2P O2A 119.61(6) 50_454 34_544 ?
Zn2' Zn2P O2B 90.6(3) . 34_544 ?
Zn2 Zn2P O2B 89.3(3) . 34_544 ?
O2A Zn2P O2B 120.004(17) 78_445 34_544 ?
O2A Zn2P O2B 119.960(18) 50_454 34_544 ?
O2A Zn2P O2B 4.3(6) 34_544 34_544 ?
Zn2' Zn2P O2B 90.8(3) . 78_445 ?
Zn2 Zn2P O2B 89.3(3) . 78_445 ?
O2A Zn2P O2B 4.3(6) 78_445 78_445 ?
O2A Zn2P O2B 120.003(18) 50_454 78_445 ?
O2A Zn2P O2B 119.954(18) 34_544 78_445 ?
O2B Zn2P O2B 119.984(14) 34_544 78_445 ?
Zn2' Zn2P O2B 90.6(3) . 50_454 ?
Zn2 Zn2P O2B 89.3(3) . 50_454 ?
O2A Zn2P O2B 119.954(17) 78_445 50_454 ?
O2A Zn2P O2B 4.3(6) 50_454 50_454 ?
O2A Zn2P O2B 120.009(18) 34_544 50_454 ?
O2B Zn2P O2B 119.990(14) 34_544 50_454 ?
O2B Zn2P O2B 119.984(13) 78_445 50_454 ?
Zn2' Zn2P O4 92.45(6) . 34_544 ?
Zn2 Zn2P O4 87.61(6) . 34_544 ?
O2A Zn2P O4 60.25(3) 78_445 34_544 ?
O2A Zn2P O4 60.29(3) 50_454 34_544 ?
O2A Zn2P O4 178.8(3) 34_544 34_544 ?
O2B Zn2P O4 176.9(3) 34_544 34_544 ?
O2B Zn2P O4 59.999(14) 78_445 34_544 ?
O2B Zn2P O4 59.997(14) 50_454 34_544 ?
Zn2' Zn2P O4 92.29(6) . 78_445 ?
Zn2 Zn2P O4 87.60(6) . 78_445 ?
O2A Zn2P O4 178.8(3) 78_445 78_445 ?
O2A Zn2P O4 60.25(3) 50_454 78_445 ?
O2A Zn2P O4 60.30(2) 34_544 78_445 ?
O2B Zn2P O4 59.999(14) 34_544 78_445 ?
O2B Zn2P O4 176.9(3) 78_445 78_445 ?
O2B Zn2P O4 60.002(14) 50_454 78_445 ?
O4 Zn2P O4 119.828(9) 34_544 78_445 ?
Zn2' Zn2P O4 92.45(6) . 50_454 ?
Zn2 Zn2P O4 87.61(6) . 50_454 ?
O2A Zn2P O4 60.29(3) 78_445 50_454 ?
O2A Zn2P O4 178.8(3) 50_454 50_454 ?
O2A Zn2P O4 60.25(3) 34_544 50_454 ?
O2B Zn2P O4 60.000(14) 34_544 50_454 ?
O2B Zn2P O4 59.996(14) 78_445 50_454 ?
O2B Zn2P O4 176.9(3) 50_454 50_454 ?
O4 Zn2P O4 119.824(9) 34_544 50_454 ?
O4 Zn2P O4 119.828(9) 78_445 50_454 ?
Zn2' Zn2P Si 86.53(3) . 55_454 ?
Zn2 Zn2P Si 93.47(3) . 55_454 ?
O2A Zn2P Si 89.91(2) 78_445 55_454 ?
O2A Zn2P Si 29.808(10) 50_454 55_454 ?
O2A Zn2P Si 149.06(7) 34_544 55_454 ?
O2B Zn2P Si 149.74(4) 34_544 55_454 ?
O2B Zn2P Si 90.20(2) 78_445 55_454 ?
O2B Zn2P Si 30.11(5) 50_454 55_454 ?
O4 Zn2P Si 30.707(14) 34_544 55_454 ?
O4 Zn2P Si 89.991(10) 78_445 55_454 ?
O4 Zn2P Si 150.174(10) 50_454 55_454 ?
Zn2P Zn2 Zn2' 0.05(15) . . ?
Zn2P Zn2 O2A 59.1(3) . 34_544 ?
Zn2' Zn2 O2A 59.1(3) . 34_544 ?
Zn2P Zn2 O2A 59.1(3) . 78_445 ?
Zn2' Zn2 O2A 59.1(3) . 78_445 ?
O2A Zn2 O2A 96.0(4) 34_544 78_445 ?
Zn2P Zn2 O2A 59.1(3) . 50_454 ?
Zn2' Zn2 O2A 59.1(3) . 50_454 ?
O2A Zn2 O2A 96.0(4) 34_544 50_454 ?
O2A Zn2 O2A 96.0(4) 78_445 50_454 ?
Zn2P Zn2 O2B 66.1(4) . 34_544 ?
Zn2' Zn2 O2B 66.1(4) . 34_544 ?
O2A Zn2 O2B 7.0(4) 34_544 34_544 ?
O2A Zn2 O2B 100.6(3) 78_445 34_544 ?
O2A Zn2 O2B 100.6(3) 50_454 34_544 ?
Zn2P Zn2 O2B 66.1(4) . 78_445 ?
Zn2' Zn2 O2B 66.1(4) . 78_445 ?
O2A Zn2 O2B 100.6(3) 34_544 78_445 ?
O2A Zn2 O2B 7.0(4) 78_445 78_445 ?
O2A Zn2 O2B 100.6(3) 50_454 78_445 ?
O2B Zn2 O2B 104.7(4) 34_544 78_445 ?
Zn2P Zn2 O2B 66.1(4) . 50_454 ?
Zn2' Zn2 O2B 66.1(4) . 50_454 ?
O2A Zn2 O2B 100.6(3) 34_544 50_454 ?
O2A Zn2 O2B 100.6(3) 78_445 50_454 ?
O2A Zn2 O2B 7.0(4) 50_454 50_454 ?
O2B Zn2 O2B 104.7(4) 34_544 50_454 ?
O2B Zn2 O2B 104.7(4) 78_445 50_454 ?
Zn2P Zn2 O4 73.0(2) . 34_544 ?
Zn2' Zn2 O4 73.0(2) . 34_544 ?
O2A Zn2 O4 132.0(5) 34_544 34_544 ?
O2A Zn2 O4 55.87(10) 78_445 34_544 ?
O2A Zn2 O4 55.92(10) 50_454 34_544 ?
O2B Zn2 O4 139.1(5) 34_544 34_544 ?
O2B Zn2 O4 56.23(9) 78_445 34_544 ?
O2B Zn2 O4 56.23(9) 50_454 34_544 ?
Zn2P Zn2 O4 73.0(2) . 78_445 ?
Zn2' Zn2 O4 72.9(2) . 78_445 ?
O2A Zn2 O4 55.92(10) 34_544 78_445 ?
O2A Zn2 O4 132.0(5) 78_445 78_445 ?
O2A Zn2 O4 55.88(10) 50_454 78_445 ?
O2B Zn2 O4 56.24(9) 34_544 78_445 ?
O2B Zn2 O4 139.1(5) 78_445 78_445 ?
O2B Zn2 O4 56.24(9) 50_454 78_445 ?
O4 Zn2 O4 111.79(19) 34_544 78_445 ?
Zn2P Zn2 O4 73.0(2) . 50_454 ?
Zn2' Zn2 O4 73.0(2) . 50_454 ?
O2A Zn2 O4 55.88(10) 34_544 50_454 ?
O2A Zn2 O4 55.91(10) 78_445 50_454 ?
O2A Zn2 O4 132.0(5) 50_454 50_454 ?
O2B Zn2 O4 56.24(9) 34_544 50_454 ?
O2B Zn2 O4 56.23(9) 78_445 50_454 ?
O2B Zn2 O4 139.1(5) 50_454 50_454 ?
O4 Zn2 O4 111.78(19) 34_544 50_454 ?
O4 Zn2 O4 111.79(19) 78_445 50_454 ?
Zn2P Zn2 Si 68.50(19) . 27_544 ?
Zn2' Zn2 Si 68.46(19) . 27_544 ?
O2A Zn2 Si 28.30(5) 34_544 27_544 ?
O2A Zn2 Si 120.1(4) 78_445 27_544 ?
O2A Zn2 Si 79.25(19) 50_454 27_544 ?
O2B Zn2 Si 27.59(4) 34_544 27_544 ?
O2B Zn2 Si 125.9(4) 78_445 27_544 ?
O2B Zn2 Si 81.60(18) 50_454 27_544 ?
O4 Zn2 Si 131.6(3) 34_544 27_544 ?
O4 Zn2 Si 28.77(4) 78_445 27_544 ?
O4 Zn2 Si 83.69(13) 50_454 27_544 ?

loop_
_geom_bond_atom_site_label_1
_geom_bond_atom_site_label_2
_geom_bond_distance
_geom_bond_site_symmetry_2
_geom_bond_publ_flag
Si O1 1.6249(12) 101 ?
Si O2B 1.626(3) 9 ?
Si O4 1.6279(9) 55_454 ?
Si O3B 1.695(3) . ?
Si O2A 1.736(3) 9 ?
Si O3A 1.768(12) . ?
Si Zn1P 3.0884(6) . ?
Si Zn2P 3.1325(6) 27_544 ?
Si Zn2' 3.173(2) 27_544 ?
Si Zn1' 3.194(7) . ?
Si Zn2 3.361(4) 27_544 ?
Si Zn1 3.4469(5) . ?
O2A Zn2P 1.951(7) 50_454 ?
O2A Zn2' 2.040(7) 50_454 ?
O2A Zn2 2.269(11) 50_454 ?
O2A Zn1' 2.984(10) . ?
O2A Zn1P 3.030(10) . ?
O2B Zn2P 2.292(9) 50_454 ?
O2B Zn2' 2.415(10) 50_454 ?
O2B Zn2 2.507(12) 50_454 ?
O2B Zn1P 3.012(13) . ?
O2B Zn1' 3.050(14) . ?
O3A Zn1P 1.85(3) . ?
O3A Zn1' 2.09(3) . ?
O3A Zn1 2.24(2) . ?
O3B Zn1P 1.959(6) . ?
O3B Zn1' 2.079(11) . ?
O3B Zn1 2.576(5) . ?
O4 Zn2P 2.996(3) 50_454 ?
O4 Zn2' 3.115(4) 50_454 ?
O4 Zn2 3.131(4) 50_454 ?
Zn1 Zn1P 1.694(3) . ?
Zn1 Zn1P 1.695(3) 97 ?
Zn1 Zn1' 2.36(3) 97 ?
Zn1 Zn1' 2.36(3) . ?
Zn1P Zn1' 0.67(2) . ?
Zn2' Zn2P 0.736(11) . ?
Zn2' Zn2 1.778(17) . ?
Zn2P Zn2 1.043(12) . ?
